data_1507564
loop_
_publ_author_name
'Wang, Xiaoru'
'You, Jianlan'
'King, Jarrod B.'
'Powell, Douglas R.'
'Cichewicz, Robert H.'

_publ_section_title
;
 Waikialoid A Suppresses Hyphal Morphogenesis and Inhibits Biofilm
 Development in Pathogenic Candida albicans.
;
_journal_issue 4
_journal_name_full 'Journal of natural products'
_journal_page_first 707
_journal_page_last 715
_journal_paper_doi 10.1021/np2009994
_journal_volume 75
_journal_year 2012
_chemical_absolute_configuration ad
_chemical_formula_moiety 'C52 H54 N6 O7, C H4 O, H2 O'
_chemical_formula_sum 'C53 H60 N6 O9'
_chemical_formula_weight 925.07
_space_group_IT_number 4
_symmetry_cell_setting monoclinic
_symmetry_space_group_name_Hall 'P 2yb'
_symmetry_space_group_name_H-M 'P 1 21 1'
_atom_sites_solution_hydrogens geom
_atom_sites_solution_primary direct
_atom_sites_solution_secondary difmap
_audit_creation_method SHELXL-97
_cell_angle_alpha 90.00
_cell_angle_beta 104.187(2)
_cell_angle_gamma 90.00
_cell_formula_units_Z 2
_cell_length_a 10.6276(4)
_cell_length_b 17.6706(6)
_cell_length_c 12.8917(4)
_cell_measurement_reflns_used 9428
_cell_measurement_temperature 100(2)
_cell_measurement_theta_max 66.5
_cell_measurement_theta_min 3.5
_cell_volume 2347.17(14)
_computing_molecular_graphics 'SHELXTL (Sheldrick, 2008)'
_computing_publication_material 'SHELXTL (Sheldrick, 2008)'
_computing_structure_refinement 'SHELXTL (Sheldrick, 2008)'
_computing_structure_solution 'SHELXTL (Sheldrick, 2008)'
_diffrn_ambient_temperature 100(2)
_diffrn_measured_fraction_theta_full 0.976
_diffrn_measured_fraction_theta_max 0.976
_diffrn_measurement_device_type 'CCD Bruker APEXII'
_diffrn_measurement_method '\f and \w frames'
_diffrn_radiation_monochromator graphite
_diffrn_radiation_source 'fine-focus sealed tube'
_diffrn_radiation_type CuK\a
_diffrn_radiation_wavelength 1.54178
_diffrn_reflns_av_R_equivalents 0.0272
_diffrn_reflns_av_sigmaI/netI 0.0132
_diffrn_reflns_limit_h_max 12
_diffrn_reflns_limit_h_min -12
_diffrn_reflns_limit_k_max 20
_diffrn_reflns_limit_k_min -18
_diffrn_reflns_limit_l_max 15
_diffrn_reflns_limit_l_min -15
_diffrn_reflns_number 67703
_diffrn_reflns_theta_full 67.17
_diffrn_reflns_theta_max 67.16
_diffrn_reflns_theta_min 3.54
_exptl_absorpt_coefficient_mu 0.731
_exptl_absorpt_correction_T_max 0.8418
_exptl_absorpt_correction_T_min 0.6520
_exptl_absorpt_correction_type multi-scan
_exptl_absorpt_process_details 'SADABS (Sheldrick, 2001)'
_exptl_crystal_colour colorless
_exptl_crystal_density_diffrn 1.309
_exptl_crystal_density_method 'not measured'
_exptl_crystal_description prism
_exptl_crystal_F_000 984
_exptl_crystal_size_max 0.64
_exptl_crystal_size_mid 0.38
_exptl_crystal_size_min 0.24
_refine_diff_density_max 0.343
_refine_diff_density_min -0.281
_refine_diff_density_rms 0.039
_refine_ls_abs_structure_details 'Flack H D (1983), Acta Cryst. A39, 876-881'
_refine_ls_abs_structure_Flack 0.05(11)
_refine_ls_extinction_method none
_refine_ls_goodness_of_fit_ref 1.005
_refine_ls_hydrogen_treatment mixed
_refine_ls_matrix_type full
_refine_ls_number_parameters 635
_refine_ls_number_reflns 7859
_refine_ls_number_restraints 21
_refine_ls_restrained_S_all 1.013
_refine_ls_R_factor_all 0.0316
_refine_ls_R_factor_gt 0.0316
_refine_ls_shift/su_max 0.033
_refine_ls_shift/su_mean 0.001
_refine_ls_structure_factor_coef Fsqd
_refine_ls_weighting_details 'calc w=1/[\s^2^(Fo^2^)+(0.0530P)^2^+0.9000P] where P=(Fo^2^+2Fc^2^)/3'
_refine_ls_weighting_scheme calc
_refine_ls_wR_factor_gt 0.0845
_refine_ls_wR_factor_ref 0.0845
_reflns_number_gt 7855
_reflns_number_total 7859
_reflns_threshold_expression I>2\s(I)
_cod_data_source_file np2009994_si_003.cif
_cod_data_source_block rhc01
_cod_depositor_comments
;
The following automatic conversions were performed:

data name '_iucr_refine_instruction_details' was replaced with
'_iucr_refine_instructions_details' as specified in the replacement
file 'data/replacement-values/replacement_tags.lst'.

Automatic conversion script
Id: cif_correct_tags 9268 2022-04-12 08:56:07Z antanas 
;
_cod_original_sg_symbol_H-M 'P 21'
_cod_database_code 1507564

loop_
_symmetry_equiv_pos_as_xyz
'x, y, z'
'-x, y+1/2, -z'

loop_
_atom_site_label
_atom_site_type_symbol
_atom_site_fract_x
_atom_site_fract_y
_atom_site_fract_z
_atom_site_U_iso_or_equiv
_atom_site_adp_type
_atom_site_occupancy
_atom_site_symmetry_multiplicity
_atom_site_calc_flag
_atom_site_refinement_flags
_atom_site_disorder_assembly
_atom_site_disorder_group
C1 C 0.0875(2) 0.18709(10) 0.34114(15) 0.0283(4) Uani 1 1 d DU . .
H1A H 0.0939 0.1700 0.4154 0.034 Uiso 0.594(7) 1 calc PR A 1
H1B H 0.1598 0.1650 0.3152 0.034 Uiso 0.594(7) 1 calc PR A 1
H1'A H 0.1144 0.1636 0.2803 0.034 Uiso 0.406(7) 1 d PR A 2
H1'B H 0.1462 0.1697 0.4090 0.034 Uiso 0.406(7) 1 d PR A 2
C2 C -0.0432(2) 0.16719(17) 0.2679(3) 0.0298(11) Uani 0.594(7) 1 d PDU A 1
H2A H -0.0352 0.1605 0.1935 0.036 Uiso 0.594(7) 1 calc PR A 1
H2B H -0.0767 0.1196 0.2916 0.036 Uiso 0.594(7) 1 calc PR A 1
C2' C -0.0502(3) 0.1706(2) 0.3390(4) 0.0300(14) Uani 0.406(7) 1 d PDU A 2
H2'A H -0.0625 0.1702 0.4127 0.036 Uiso 0.406(7) 1 calc PR A 2
H2'B H -0.0752 0.1204 0.3063 0.036 Uiso 0.406(7) 1 calc PR A 2
C3 C -0.13219(19) 0.23141(11) 0.27405(16) 0.0316(4) Uani 1 1 d DU . .
H3A H -0.1746 0.2238 0.3336 0.038 Uiso 0.594(7) 1 calc PR A 1
H3B H -0.2002 0.2362 0.2064 0.038 Uiso 0.594(7) 1 calc PR A 1
H3'A H -0.1579 0.2183 0.1971 0.038 Uiso 0.406(7) 1 d PR A 2
H3'B H -0.2113 0.2389 0.3004 0.038 Uiso 0.406(7) 1 d PR A 2
C4 C -0.04635(17) 0.30156(11) 0.29325(15) 0.0237(4) Uani 1 1 d . A .
C5 C -0.07414(16) 0.36028(11) 0.37305(14) 0.0220(4) Uani 1 1 d . . .
H5A H -0.0938 0.3343 0.4352 0.026 Uiso 1 1 calc R A .
H5B H -0.1501 0.3915 0.3383 0.026 Uiso 1 1 calc R . .
C6 C 0.04696(15) 0.41123(10) 0.41064(13) 0.0169(3) Uani 1 1 d . A .
H6 H 0.0170 0.4650 0.4025 0.020 Uiso 1 1 calc R . .
C7 C 0.11895(15) 0.39882(10) 0.53143(13) 0.0172(3) Uani 1 1 d . . .
C8 C 0.25472(15) 0.42958(9) 0.54572(13) 0.0145(3) Uani 1 1 d . A .
N9 N 0.34951(13) 0.41725(8) 0.63102(11) 0.0150(3) Uani 1 1 d . . .
C10 C 0.47079(16) 0.44483(9) 0.61502(12) 0.0151(3) Uani 1 1 d . A .
C11 C 0.59125(16) 0.44232(10) 0.68800(12) 0.0162(3) Uani 1 1 d . . .
C12 C 0.62152(17) 0.40534(10) 0.79238(13) 0.0201(3) Uani 1 1 d . A .
H12 H 0.5592 0.3737 0.8125 0.024 Uiso 1 1 calc R . .
C13 C 0.73749(17) 0.41634(11) 0.85922(14) 0.0227(4) Uani 1 1 d . . .
H13 H 0.7607 0.3888 0.9245 0.027 Uiso 1 1 calc R A .
C14 C 0.83189(17) 0.47182(11) 0.83232(13) 0.0231(4) Uani 1 1 d . A .
O15 O 0.81680(11) 0.47491(8) 0.71615(9) 0.0218(3) Uani 1 1 d . . .
C16 C 0.69374(15) 0.47454(10) 0.65195(13) 0.0173(3) Uani 1 1 d . A .
C17 C 0.67682(16) 0.50080(10) 0.54785(13) 0.0182(3) Uani 1 1 d . . .
H17 H 0.7495 0.5185 0.5243 0.022 Uiso 1 1 calc R A .
C18 C 0.55368(16) 0.50142(10) 0.47759(13) 0.0179(3) Uani 1 1 d . A .
H18 H 0.5422 0.5193 0.4064 0.021 Uiso 1 1 calc R . .
C19 C 0.44865(15) 0.47558(9) 0.51303(12) 0.0148(3) Uani 1 1 d . . .
C20 C 0.30249(15) 0.47825(9) 0.46703(12) 0.0146(3) Uani 1 1 d . A .
C21 C 0.25020(15) 0.45477(9) 0.34763(12) 0.0141(3) Uani 1 1 d . . .
H21 H 0.3222 0.4311 0.3215 0.017 Uiso 1 1 calc R A .
C22 C 0.13644(15) 0.39815(9) 0.33281(13) 0.0156(3) Uani 1 1 d . A .
C23 C 0.18740(16) 0.31688(10) 0.35074(13) 0.0178(3) Uani 1 1 d . . .
O23 O 0.30282(11) 0.29971(7) 0.37732(9) 0.0225(3) Uani 1 1 d . A .
N24 N 0.08644(15) 0.26969(9) 0.33373(12) 0.0226(3) Uani 1 1 d . A .
N25 N 0.05495(14) 0.40058(9) 0.22254(11) 0.0184(3) Uani 1 1 d . . .
H25 H 0.093(2) 0.4221(13) 0.1727(17) 0.022 Uiso 1 1 d . . .
C26 C -0.03993(17) 0.34720(10) 0.19447(14) 0.0218(4) Uani 1 1 d . A .
O26 O -0.10991(13) 0.33894(8) 0.10490(10) 0.0304(3) Uani 1 1 d . . .
C27 C 0.12852(16) 0.31533(10) 0.56956(14) 0.0204(4) Uani 1 1 d . A .
H27A H 0.1560 0.3138 0.6479 0.031 Uiso 1 1 d R . .
H27B H 0.1922 0.2885 0.5396 0.031 Uiso 1 1 d R . .
H27C H 0.0436 0.2909 0.5454 0.031 Uiso 1 1 d R . .
C28 C 0.04314(17) 0.44203(11) 0.60020(14) 0.0229(4) Uani 1 1 d . A .
H28A H 0.0342 0.4952 0.5779 0.034 Uiso 1 1 d R . .
H28B H 0.0902 0.4390 0.6756 0.034 Uiso 1 1 d R . .
H28C H -0.0432 0.4195 0.5909 0.034 Uiso 1 1 d R . .
C29 C 0.97196(18) 0.44769(14) 0.87675(14) 0.0338(5) Uani 1 1 d . . .
H29A H 0.9864 0.3985 0.8465 0.051 Uiso 1 1 d R A .
H29B H 0.9898 0.4436 0.9548 0.051 Uiso 1 1 d R . .
H29C H 1.0300 0.4854 0.8576 0.051 Uiso 1 1 d R . .
C30 C 0.8056(2) 0.55066(12) 0.87069(16) 0.0328(5) Uani 1 1 d . . .
H30A H 0.7180 0.5668 0.8333 0.049 Uiso 1 1 d R A .
H30B H 0.8693 0.5864 0.8555 0.049 Uiso 1 1 d R . .
H30C H 0.8126 0.5494 0.9479 0.049 Uiso 1 1 d R . .
C31 C -0.0304(2) 0.68779(12) 0.14177(16) 0.0329(5) Uani 1 1 d . . .
H31A H -0.0582 0.7334 0.1748 0.039 Uiso 1 1 calc R . .
H31B H -0.1054 0.6533 0.1182 0.039 Uiso 1 1 calc R . .
C32 C 0.0291(2) 0.70875(13) 0.04863(17) 0.0374(5) Uani 1 1 d . . .
H32A H -0.0387 0.7122 -0.0193 0.045 Uiso 1 1 calc R . .
H32B H 0.0754 0.7577 0.0621 0.045 Uiso 1 1 calc R . .
C33 C 0.12272(19) 0.64473(12) 0.04444(14) 0.0283(4) Uani 1 1 d . . .
H33A H 0.1921 0.6616 0.0106 0.034 Uiso 1 1 calc R . .
H33B H 0.0769 0.6011 0.0039 0.034 Uiso 1 1 calc R . .
C34 C 0.17857(17) 0.62403(11) 0.16206(14) 0.0216(4) Uani 1 1 d . A .
C35 C 0.30568(17) 0.66373(10) 0.21832(13) 0.0206(4) Uani 1 1 d . . .
H35A H 0.2956 0.7193 0.2104 0.025 Uiso 1 1 calc R . .
H35B H 0.3767 0.6477 0.1859 0.025 Uiso 1 1 calc R . .
C36 C 0.33802(15) 0.64184(9) 0.33791(12) 0.0162(3) Uani 1 1 d . . .
H36 H 0.4140 0.6068 0.3491 0.019 Uiso 1 1 calc R . .
C37 C 0.38138(17) 0.70799(10) 0.41695(13) 0.0194(4) Uani 1 1 d . . .
C38 C 0.39738(16) 0.67395(10) 0.52629(13) 0.0184(3) Uani 1 1 d . . .
N39 N 0.47293(15) 0.70756(9) 0.61688(12) 0.0214(3) Uani 1 1 d . . .
H39 H 0.532(2) 0.7365(14) 0.6163(17) 0.026 Uiso 1 1 d . . .
C40 C 0.45792(16) 0.66910(10) 0.70493(13) 0.0188(3) Uani 1 1 d . . .
C41 C 0.51485(17) 0.68435(11) 0.81286(14) 0.0214(4) Uani 1 1 d . . .
C42 C 0.61646(18) 0.73997(12) 0.85242(15) 0.0283(4) Uani 1 1 d . . .
H42 H 0.6638 0.7610 0.8057 0.034 Uiso 1 1 calc R . .
C43 C 0.64220(19) 0.76097(12) 0.95436(15) 0.0297(4) Uani 1 1 d . . .
H43 H 0.7128 0.7940 0.9827 0.036 Uiso 1 1 calc R . .
C44 C 0.55845(18) 0.73202(11) 1.02484(14) 0.0256(4) Uani 1 1 d . . .
O45 O 0.52086(12) 0.65332(8) 0.99533(9) 0.0241(3) Uani 1 1 d . . .
C46 C 0.47118(16) 0.64082(10) 0.88754(13) 0.0206(4) Uani 1 1 d . . .
C47 C 0.38074(17) 0.58228(10) 0.85652(14) 0.0209(4) Uani 1 1 d . . .
H47 H 0.3540 0.5534 0.9094 0.025 Uiso 1 1 calc R . .
C48 C 0.33002(17) 0.56629(10) 0.74889(14) 0.0191(3) Uani 1 1 d . . .
H48 H 0.2704 0.5257 0.7284 0.023 Uiso 1 1 calc R . .
C49 C 0.36687(15) 0.61009(10) 0.67035(13) 0.0168(3) Uani 1 1 d . . .
C50 C 0.33200(16) 0.61366(10) 0.55458(13) 0.0163(3) Uani 1 1 d . A .
C51 C 0.24720(15) 0.56266(9) 0.47381(12) 0.0152(3) Uani 1 1 d . . .
H51 H 0.1612 0.5585 0.4920 0.018 Uiso 1 1 calc R A .
C52 C 0.22416(16) 0.59411(9) 0.36021(13) 0.0156(3) Uani 1 1 d . A .
C53 C 0.09429(16) 0.63569(10) 0.31979(14) 0.0204(4) Uani 1 1 d . . .
O53 O 0.01754(12) 0.65165(8) 0.37398(11) 0.0276(3) Uani 1 1 d . A .
N54 N 0.07800(14) 0.64994(9) 0.21522(12) 0.0236(3) Uani 1 1 d . A .
N55 N 0.21334(13) 0.52647(8) 0.29103(11) 0.0164(3) Uani 1 1 d . A .
C56 C 0.19957(16) 0.53925(11) 0.18477(13) 0.0201(4) Uani 1 1 d . . .
O56 O 0.20328(12) 0.49096(8) 0.11753(10) 0.0256(3) Uani 1 1 d . A .
C57 C 0.50999(18) 0.73896(11) 0.40039(14) 0.0244(4) Uani 1 1 d . . .
H57A H 0.5746 0.6983 0.4115 0.037 Uiso 1 1 d R . .
H57B H 0.5411 0.7798 0.4516 0.037 Uiso 1 1 d R . .
H57C H 0.4964 0.7586 0.3274 0.037 Uiso 1 1 d R . .
C58 C 0.28264(19) 0.77324(11) 0.40467(15) 0.0258(4) Uani 1 1 d . . .
H58A H 0.3166 0.8125 0.4579 0.039 Uiso 1 1 d R . .
H58B H 0.2004 0.7539 0.4157 0.039 Uiso 1 1 d R . .
H58C H 0.2681 0.7948 0.3327 0.039 Uiso 1 1 d R . .
C59 C 0.63016(19) 0.72901(13) 1.14185(15) 0.0300(4) Uani 1 1 d . . .
H59A H 0.7050 0.6951 1.1507 0.045 Uiso 1 1 d R . .
H59B H 0.5718 0.7101 1.1842 0.045 Uiso 1 1 d R . .
H59C H 0.6601 0.7799 1.1664 0.045 Uiso 1 1 d R . .
C60 C 0.43580(19) 0.78022(12) 1.00740(15) 0.0284(4) Uani 1 1 d . . .
H60A H 0.4598 0.8330 1.0256 0.043 Uiso 1 1 d R . .
H60B H 0.3812 0.7616 1.0531 0.043 Uiso 1 1 d R . .
H60C H 0.3877 0.7770 0.9322 0.043 Uiso 1 1 d R . .
O61 O 0.34179(11) 0.38635(7) 0.71999(9) 0.0203(3) Uani 1 1 d . A .
O1W O -0.2059(2) 0.55273(14) 0.34281(19) 0.0741(7) Uani 1 1 d D . .
H1WA H -0.152(3) 0.5984(16) 0.350(3) 0.089 Uiso 1 1 d D . .
H1WB H -0.264(3) 0.550(2) 0.271(2) 0.089 Uiso 1 1 d D . .
O1S O -0.4380(2) 0.54538(12) 0.17216(16) 0.0673(6) Uani 1 1 d . . .
H1S H -0.4507 0.5787 0.1178 0.081 Uiso 1 1 d R . .
C1S C -0.4507(4) 0.46861(19) 0.1378(3) 0.0851(11) Uani 1 1 d . . .
H1S1 H -0.3871 0.4569 0.0964 0.128 Uiso 1 1 d R . .
H1S2 H -0.5385 0.4603 0.0931 0.128 Uiso 1 1 d R . .
H1S3 H -0.4359 0.4356 0.2007 0.128 Uiso 1 1 d R . .

loop_
_atom_site_aniso_label
_atom_site_aniso_U_11
_atom_site_aniso_U_22
_atom_site_aniso_U_33
_atom_site_aniso_U_23
_atom_site_aniso_U_13
_atom_site_aniso_U_12
C1 0.0422(11) 0.0112(9) 0.0279(10) 0.0004(7) 0.0016(8) -0.0027(8)
C2 0.0325(18) 0.0179(17) 0.036(2) -0.0023(14) 0.0032(15) -0.0062(13)
C2' 0.046(3) 0.020(2) 0.020(3) -0.0011(18) 0.002(2) -0.0182(19)
C3 0.0316(10) 0.0237(10) 0.0322(10) -0.0001(8) -0.0062(8) -0.0132(8)
C4 0.0190(8) 0.0203(9) 0.0271(9) 0.0020(7) -0.0030(7) -0.0046(7)
C5 0.0145(8) 0.0230(10) 0.0259(9) 0.0030(7) 0.0001(7) -0.0031(7)
C6 0.0137(7) 0.0162(9) 0.0198(8) 0.0004(6) 0.0023(6) -0.0008(6)
C7 0.0149(8) 0.0165(9) 0.0197(8) 0.0006(6) 0.0033(6) -0.0018(6)
C8 0.0155(7) 0.0104(8) 0.0174(8) -0.0007(6) 0.0038(6) 0.0006(6)
N9 0.0187(7) 0.0129(7) 0.0139(6) -0.0005(5) 0.0049(5) -0.0008(5)
C10 0.0168(8) 0.0127(8) 0.0161(8) -0.0021(6) 0.0045(6) -0.0007(6)
C11 0.0184(8) 0.0140(8) 0.0155(7) -0.0029(6) 0.0029(6) 0.0013(6)
C12 0.0226(8) 0.0193(9) 0.0179(8) -0.0001(7) 0.0039(7) 0.0008(7)
C13 0.0243(9) 0.0273(10) 0.0152(8) -0.0001(7) 0.0024(7) 0.0031(7)
C14 0.0204(9) 0.0326(11) 0.0143(8) -0.0020(7) 0.0004(7) -0.0024(7)
O15 0.0146(5) 0.0330(7) 0.0154(6) 0.0001(5) -0.0011(4) -0.0005(5)
C16 0.0150(8) 0.0176(9) 0.0175(8) -0.0026(6) 0.0006(6) 0.0015(6)
C17 0.0155(8) 0.0205(9) 0.0183(8) -0.0012(7) 0.0035(7) -0.0005(6)
C18 0.0176(8) 0.0193(9) 0.0163(8) 0.0006(6) 0.0031(6) -0.0002(6)
C19 0.0165(8) 0.0130(8) 0.0136(7) -0.0026(6) 0.0013(6) -0.0004(6)
C20 0.0153(8) 0.0143(8) 0.0133(8) -0.0015(6) 0.0021(6) -0.0011(6)
C21 0.0147(7) 0.0133(8) 0.0141(7) -0.0003(6) 0.0027(6) 0.0001(6)
C22 0.0146(7) 0.0138(8) 0.0157(8) -0.0015(6) -0.0015(6) 0.0004(6)
C23 0.0200(9) 0.0169(9) 0.0149(8) -0.0019(6) 0.0014(6) 0.0019(7)
O23 0.0205(6) 0.0218(7) 0.0237(6) -0.0010(5) 0.0023(5) 0.0058(5)
N24 0.0229(8) 0.0133(8) 0.0270(7) -0.0016(6) -0.0023(6) -0.0022(6)
N25 0.0179(7) 0.0185(8) 0.0154(7) 0.0000(6) -0.0026(5) -0.0039(6)
C26 0.0192(8) 0.0182(9) 0.0246(9) -0.0015(7) -0.0013(7) -0.0001(7)
O26 0.0290(7) 0.0316(8) 0.0231(7) -0.0020(6) -0.0078(5) -0.0073(6)
C27 0.0215(8) 0.0168(9) 0.0218(8) 0.0022(7) 0.0036(7) -0.0053(7)
C28 0.0211(8) 0.0251(10) 0.0252(9) -0.0044(7) 0.0107(7) -0.0024(7)
C29 0.0214(9) 0.0576(14) 0.0183(9) 0.0040(9) -0.0027(7) -0.0018(9)
C30 0.0369(11) 0.0335(12) 0.0278(10) -0.0084(8) 0.0074(9) -0.0093(9)
C31 0.0273(10) 0.0331(12) 0.0319(10) 0.0085(8) -0.0051(8) 0.0060(8)
C32 0.0394(11) 0.0352(12) 0.0306(10) 0.0122(9) -0.0047(9) 0.0005(9)
C33 0.0292(9) 0.0340(11) 0.0174(8) 0.0068(8) -0.0025(7) -0.0082(8)
C34 0.0204(8) 0.0242(10) 0.0179(8) 0.0035(7) 0.0001(7) -0.0038(7)
C35 0.0231(8) 0.0200(9) 0.0176(8) 0.0015(7) 0.0028(7) -0.0050(7)
C36 0.0159(8) 0.0166(9) 0.0158(8) -0.0003(6) 0.0030(6) -0.0028(6)
C37 0.0240(9) 0.0169(9) 0.0178(8) -0.0025(7) 0.0063(7) -0.0055(7)
C38 0.0192(8) 0.0188(9) 0.0178(8) -0.0041(7) 0.0056(6) -0.0029(6)
N39 0.0248(8) 0.0215(8) 0.0188(7) -0.0066(6) 0.0070(6) -0.0101(6)
C40 0.0204(8) 0.0190(9) 0.0174(8) -0.0041(7) 0.0057(6) 0.0000(7)
C41 0.0218(8) 0.0241(10) 0.0190(8) -0.0076(7) 0.0060(7) -0.0045(7)
C42 0.0280(9) 0.0342(11) 0.0256(9) -0.0081(8) 0.0119(8) -0.0113(8)
C43 0.0277(9) 0.0373(12) 0.0252(9) -0.0121(8) 0.0084(7) -0.0152(8)
C44 0.0296(9) 0.0274(10) 0.0200(9) -0.0106(7) 0.0068(7) -0.0080(8)
O45 0.0288(7) 0.0271(7) 0.0163(6) -0.0074(5) 0.0054(5) -0.0053(5)
C46 0.0207(8) 0.0251(10) 0.0167(8) -0.0068(7) 0.0058(7) -0.0010(7)
C47 0.0250(9) 0.0212(9) 0.0178(8) -0.0016(7) 0.0078(7) -0.0003(7)
C48 0.0223(8) 0.0154(9) 0.0197(8) -0.0031(6) 0.0055(7) -0.0011(7)
C49 0.0176(8) 0.0154(9) 0.0176(8) -0.0040(6) 0.0045(6) 0.0008(6)
C50 0.0181(8) 0.0133(8) 0.0181(8) -0.0021(6) 0.0056(6) 0.0004(6)
C51 0.0151(7) 0.0149(9) 0.0157(8) 0.0002(6) 0.0041(6) -0.0019(6)
C52 0.0167(8) 0.0129(8) 0.0164(8) -0.0017(6) 0.0025(6) -0.0027(6)
C53 0.0185(8) 0.0155(9) 0.0263(9) 0.0041(7) 0.0039(7) -0.0014(6)
O53 0.0236(6) 0.0257(7) 0.0355(7) 0.0034(6) 0.0110(5) 0.0061(5)
N54 0.0188(7) 0.0239(8) 0.0265(8) 0.0073(6) 0.0022(6) 0.0016(6)
N55 0.0183(7) 0.0152(7) 0.0139(6) 0.0002(5) 0.0003(5) -0.0017(5)
C56 0.0180(8) 0.0236(10) 0.0164(8) 0.0013(7) -0.0003(6) -0.0061(7)
O56 0.0305(7) 0.0276(7) 0.0173(6) -0.0037(5) 0.0033(5) -0.0068(5)
C57 0.0275(9) 0.0260(10) 0.0206(8) -0.0039(7) 0.0074(7) -0.0129(8)
C58 0.0340(10) 0.0170(9) 0.0278(9) -0.0001(7) 0.0101(8) -0.0012(7)
C59 0.0295(10) 0.0384(12) 0.0226(9) -0.0120(8) 0.0075(8) -0.0069(9)
C60 0.0334(10) 0.0298(11) 0.0238(9) -0.0055(8) 0.0105(8) -0.0045(8)
O61 0.0246(6) 0.0196(7) 0.0166(6) 0.0053(5) 0.0051(5) -0.0024(5)
O1W 0.0544(12) 0.0830(16) 0.0773(14) 0.0338(12) 0.0012(10) -0.0239(11)
O1S 0.0928(15) 0.0442(11) 0.0535(11) -0.0033(9) -0.0037(11) 0.0091(10)
C1S 0.099(3) 0.0403(18) 0.101(3) -0.0146(17) -0.004(2) 0.0032(17)

loop_
_atom_type_symbol
_atom_type_description
_atom_type_scat_dispersion_real
_atom_type_scat_dispersion_imag
_atom_type_scat_source
C C 0.0181 0.0091 'International Tables Vol C Tables 4.2.6.8 and 6.1.1.4'
H H 0.0000 0.0000 'International Tables Vol C Tables 4.2.6.8 and 6.1.1.4'
N N 0.0311 0.0180 'International Tables Vol C Tables 4.2.6.8 and 6.1.1.4'
O O 0.0492 0.0322 'International Tables Vol C Tables 4.2.6.8 and 6.1.1.4'

loop_
_geom_angle_atom_site_label_1
_geom_angle_atom_site_label_2
_geom_angle_atom_site_label_3
_geom_angle
N24 C1 C2' 101.7(2)
N24 C1 C2 101.50(17)
N24 C1 H1A 111.5
C2 C1 H1A 111.5
N24 C1 H1B 111.5
C2 C1 H1B 111.5
H1A C1 H1B 109.3
N24 C1 H1'A 111.4
C2' C1 H1'A 112.2
N24 C1 H1'B 111.1
C2' C1 H1'B 111.1
H1'A C1 H1'B 109.2
C3 C2 C1 106.6(2)
C3 C2 H2A 110.4
C1 C2 H2A 110.4
C3 C2 H2B 110.4
C1 C2 H2B 110.4
H2A C2 H2B 108.6
C1 C2' C3 107.7(2)
C1 C2' H2'A 110.2
C3 C2' H2'A 110.2
C1 C2' H2'B 110.2
C3 C2' H2'B 110.2
H2'A C2' H2'B 108.5
C2 C3 C4 105.39(17)
C2' C3 C4 104.42(19)
C2 C3 H3A 110.7
C4 C3 H3A 110.7
C2 C3 H3B 110.7
C4 C3 H3B 110.7
H3A C3 H3B 108.8
C2' C3 H3'A 111.8
C4 C3 H3'A 111.1
C2' C3 H3'B 109.3
C4 C3 H3'B 111.1
H3'A C3 H3'B 109.1
N24 C4 C3 103.15(15)
N24 C4 C26 105.09(14)
C3 C4 C26 116.30(15)
N24 C4 C5 109.94(14)
C3 C4 C5 116.85(16)
C26 C4 C5 104.89(15)
C4 C5 C6 108.67(14)
C4 C5 H5A 110.0
C6 C5 H5A 110.0
C4 C5 H5B 110.0
C6 C5 H5B 110.0
H5A C5 H5B 108.3
C5 C6 C22 107.68(14)
C5 C6 C7 113.21(13)
C22 C6 C7 113.01(13)
C5 C6 H6 107.6
C22 C6 H6 107.6
C7 C6 H6 107.6
C8 C7 C28 111.75(14)
C8 C7 C27 108.50(13)
C28 C7 C27 107.00(13)
C8 C7 C6 106.79(13)
C28 C7 C6 107.75(13)
C27 C7 C6 115.13(14)
N9 C8 C20 109.98(13)
N9 C8 C7 123.75(14)
C20 C8 C7 126.27(14)
O61 N9 C8 127.65(14)
O61 N9 C10 121.65(13)
C8 N9 C10 110.70(13)
C19 C10 C11 124.55(15)
C19 C10 N9 108.57(14)
C11 C10 N9 126.88(14)
C10 C11 C16 115.01(14)
C10 C11 C12 126.60(15)
C16 C11 C12 118.23(14)
C13 C12 C11 119.37(16)
C13 C12 H12 120.3
C11 C12 H12 120.3
C12 C13 C14 120.63(16)
C12 C13 H13 119.7
C14 C13 H13 119.7
O15 C14 C13 110.33(14)
O15 C14 C29 104.31(14)
C13 C14 C29 112.19(16)
O15 C14 C30 108.29(15)
C13 C14 C30 109.57(15)
C29 C14 C30 111.98(17)
C16 O15 C14 117.85(13)
O15 C16 C17 117.50(15)
O15 C16 C11 120.41(14)
C17 C16 C11 121.84(14)
C16 C17 C18 120.51(15)
C16 C17 H17 119.7
C18 C17 H17 119.7
C19 C18 C17 119.13(15)
C19 C18 H18 120.4
C17 C18 H18 120.4
C18 C19 C10 118.61(14)
C18 C19 C20 133.67(14)
C10 C19 C20 107.52(14)
C8 C20 C19 101.52(12)
C8 C20 C21 114.50(13)
C19 C20 C21 117.35(13)
C8 C20 C51 107.65(12)
C19 C20 C51 110.98(13)
C21 C20 C51 104.66(12)
N55 C21 C22 113.11(13)
N55 C21 C20 104.38(13)
C22 C21 C20 111.92(12)
N55 C21 H21 109.1
C22 C21 H21 109.1
C20 C21 H21 109.1
N25 C22 C23 105.98(13)
N25 C22 C21 110.96(13)
C23 C22 C21 110.57(13)
N25 C22 C6 108.04(13)
C23 C22 C6 106.89(13)
C21 C22 C6 114.00(13)
O23 C23 N24 126.84(16)
O23 C23 C22 124.44(15)
N24 C23 C22 108.71(14)
C23 N24 C1 128.32(16)
C23 N24 C4 118.42(15)
C1 N24 C4 113.06(15)
C26 N25 C22 117.24(14)
C26 N25 H25 121.5(13)
C22 N25 H25 115.6(13)
O26 C26 N25 125.03(17)
O26 C26 C4 125.91(16)
N25 C26 C4 109.04(14)
C7 C27 H27A 109.4
C7 C27 H27B 109.5
H27A C27 H27B 109.5
C7 C27 H27C 109.5
H27A C27 H27C 109.5
H27B C27 H27C 109.5
C7 C28 H28A 109.4
C7 C28 H28B 109.4
H28A C28 H28B 109.5
C7 C28 H28C 109.5
H28A C28 H28C 109.5
H28B C28 H28C 109.5
C14 C29 H29A 109.5
C14 C29 H29B 109.5
H29A C29 H29B 109.5
C14 C29 H29C 109.5
H29A C29 H29C 109.5
H29B C29 H29C 109.5
C14 C30 H30A 109.5
C14 C30 H30B 109.5
H30A C30 H30B 109.5
C14 C30 H30C 109.5
H30A C30 H30C 109.5
H30B C30 H30C 109.5
N54 C31 C32 101.94(16)
N54 C31 H31A 111.4
C32 C31 H31A 111.4
N54 C31 H31B 111.4
C32 C31 H31B 111.4
H31A C31 H31B 109.2
C33 C32 C31 104.35(16)
C33 C32 H32A 110.9
C31 C32 H32A 110.9
C33 C32 H32B 110.9
C31 C32 H32B 110.9
H32A C32 H32B 108.9
C32 C33 C34 103.97(16)
C32 C33 H33A 111.0
C34 C33 H33A 111.0
C32 C33 H33B 111.0
C34 C33 H33B 111.0
H33A C33 H33B 109.0
N54 C34 C33 103.69(14)
N54 C34 C56 107.60(14)
C33 C34 C56 115.20(15)
N54 C34 C35 106.97(14)
C33 C34 C35 116.16(15)
C56 C34 C35 106.62(14)
C34 C35 C36 108.16(13)
C34 C35 H35A 110.1
C36 C35 H35A 110.1
C34 C35 H35B 110.1
C36 C35 H35B 110.1
H35A C35 H35B 108.4
C35 C36 C37 115.23(14)
C35 C36 C52 109.08(13)
C37 C36 C52 114.04(13)
C35 C36 H36 105.9
C37 C36 H36 105.9
C52 C36 H36 105.9
C38 C37 C57 111.91(14)
C38 C37 C58 108.27(14)
C57 C37 C58 109.04(15)
C38 C37 C36 105.22(14)
C57 C37 C36 108.04(13)
C58 C37 C36 114.39(14)
C50 C38 N39 109.74(15)
C50 C38 C37 127.79(15)
N39 C38 C37 122.03(15)
C40 N39 C38 109.11(15)
C40 N39 H39 124.7(15)
C38 N39 H39 123.7(15)
N39 C40 C41 128.32(16)
N39 C40 C49 108.32(14)
C41 C40 C49 123.31(16)
C46 C41 C40 116.29(16)
C46 C41 C42 118.23(16)
C40 C41 C42 125.47(17)
C43 C42 C41 119.36(17)
C43 C42 H42 120.3
C41 C42 H42 120.3
C42 C43 C44 119.51(16)
C42 C43 H43 120.2
C44 C43 H43 120.2
O45 C44 C43 109.13(14)
O45 C44 C59 105.23(16)
C43 C44 C59 112.62(15)
O45 C44 C60 108.74(15)
C43 C44 C60 109.31(17)
C59 C44 C60 111.66(15)
C46 O45 C44 115.15(14)
O45 C46 C41 119.78(15)
O45 C46 C47 118.19(15)
C41 C46 C47 121.99(15)
C48 C47 C46 120.41(16)
C48 C47 H47 119.8
C46 C47 H47 119.8
C47 C48 C49 119.98(16)
C47 C48 H48 120.0
C49 C48 H48 120.0
C48 C49 C40 117.90(15)
C48 C49 C50 136.13(16)
C40 C49 C50 105.93(14)
C38 C50 C49 106.85(14)
C38 C50 C51 122.72(15)
C49 C50 C51 130.38(15)
C50 C51 C52 112.00(13)
C50 C51 C20 115.36(13)
C52 C51 C20 105.01(12)
C50 C51 H51 108.1
C52 C51 H51 108.1
C20 C51 H51 108.1
N55 C52 C51 104.74(13)
N55 C52 C53 104.55(13)
C51 C52 C53 114.71(14)
N55 C52 C36 105.98(13)
C51 C52 C36 115.09(13)
C53 C52 C36 110.61(13)
O53 C53 N54 126.03(16)
O53 C53 C52 125.62(16)
N54 C53 C52 108.34(14)
C53 N54 C31 128.65(16)
C53 N54 C34 118.61(14)
C31 N54 C34 112.73(15)
C56 N55 C21 126.44(14)
C56 N55 C52 116.51(14)
C21 N55 C52 115.24(12)
O56 C56 N55 125.68(17)
O56 C56 C34 125.09(16)
N55 C56 C34 109.23(15)
C37 C57 H57A 109.5
C37 C57 H57B 109.5
H57A C57 H57B 109.5
C37 C57 H57C 109.4
H57A C57 H57C 109.5
H57B C57 H57C 109.5
C37 C58 H58A 109.5
C37 C58 H58B 109.5
H58A C58 H58B 109.5
C37 C58 H58C 109.5
H58A C58 H58C 109.5
H58B C58 H58C 109.5
C44 C59 H59A 109.5
C44 C59 H59B 109.5
H59A C59 H59B 109.5
C44 C59 H59C 109.5
H59A C59 H59C 109.5
H59B C59 H59C 109.5
C44 C60 H60A 109.5
C44 C60 H60B 109.5
H60A C60 H60B 109.5
C44 C60 H60C 109.4
H60A C60 H60C 109.5
H60B C60 H60C 109.5
H1WA O1W H1WB 110(3)
C1S O1S H1S 113.3
O1S C1S H1S1 110.2
O1S C1S H1S2 109.2
H1S1 C1S H1S2 109.5
O1S C1S H1S3 109.0
H1S1 C1S H1S3 109.5
H1S2 C1S H1S3 109.5

loop_
_geom_bond_atom_site_label_1
_geom_bond_atom_site_label_2
_geom_bond_distance
C1 N24 1.462(2)
C1 C2' 1.486(3)
C1 C2 1.517(3)
C1 H1A 0.9900
C1 H1B 0.9900
C1 H1'A 0.9900
C1 H1'B 0.9900
C2 C3 1.492(3)
C2 H2A 0.9900
C2 H2B 0.9900
C2' C3 1.503(3)
C2' H2'A 0.9900
C2' H2'B 0.9900
C3 C4 1.523(3)
C3 H3A 0.9900
C3 H3B 0.9900
C3 H3'A 0.9900
C3 H3'B 0.9900
C4 N24 1.490(2)
C4 C26 1.523(3)
C4 C5 1.540(3)
C5 C6 1.548(2)
C5 H5A 0.9900
C5 H5B 0.9900
C6 C22 1.559(2)
C6 C7 1.573(2)
C6 H6 1.0000
C7 C8 1.510(2)
C7 C28 1.539(2)
C7 C27 1.551(2)
C8 N9 1.315(2)
C8 C20 1.510(2)
N9 O61 1.2909(18)
N9 C10 1.439(2)
C10 C19 1.389(2)
C10 C11 1.391(2)
C11 C16 1.405(2)
C11 C12 1.459(2)
C12 C13 1.334(3)
C12 H12 0.9500
C13 C14 1.503(3)
C13 H13 0.9500
C14 O15 1.468(2)
C14 C29 1.519(3)
C14 C30 1.527(3)
O15 C16 1.3656(19)
C16 C17 1.389(2)
C17 C18 1.397(2)
C17 H17 0.9500
C18 C19 1.383(2)
C18 H18 0.9500
C19 C20 1.522(2)
C20 C21 1.559(2)
C20 C51 1.613(2)
C21 N55 1.467(2)
C21 C22 1.545(2)
C21 H21 1.0000
C22 N25 1.473(2)
C22 C23 1.532(2)
C23 O23 1.228(2)
C23 N24 1.334(2)
N25 C26 1.363(2)
N25 H25 0.92(2)
C26 O26 1.219(2)
C27 H27A 0.9800
C27 H27B 0.9800
C27 H27C 0.9800
C28 H28A 0.9800
C28 H28B 0.9800
C28 H28C 0.9800
C29 H29A 0.9800
C29 H29B 0.9800
C29 H29C 0.9800
C30 H30A 0.9800
C30 H30B 0.9800
C30 H30C 0.9800
C31 N54 1.462(2)
C31 C32 1.533(3)
C31 H31A 0.9900
C31 H31B 0.9900
C32 C33 1.516(3)
C32 H32A 0.9900
C32 H32B 0.9900
C33 C34 1.531(2)
C33 H33A 0.9900
C33 H33B 0.9900
C34 N54 1.477(2)
C34 C56 1.532(3)
C34 C35 1.537(2)
C35 C36 1.544(2)
C35 H35A 0.9900
C35 H35B 0.9900
C36 C37 1.545(2)
C36 C52 1.558(2)
C36 H36 1.0000
C37 C38 1.503(2)
C37 C57 1.535(2)
C37 C58 1.541(3)
C38 C50 1.369(2)
C38 N39 1.379(2)
N39 C40 1.365(2)
N39 H39 0.81(3)
C40 C41 1.401(2)
C40 C49 1.418(2)
C41 C46 1.398(3)
C41 C42 1.457(3)
C42 C43 1.328(3)
C42 H42 0.9500
C43 C44 1.509(3)
C43 H43 0.9500
C44 O45 1.471(2)
C44 C59 1.515(2)
C44 C60 1.527(3)
O45 C46 1.378(2)
C46 C47 1.402(3)
C47 C48 1.389(2)
C47 H47 0.9500
C48 C49 1.404(2)
C48 H48 0.9500
C49 C50 1.448(2)
C50 C51 1.500(2)
C51 C52 1.529(2)
C51 H51 1.0000
C52 N55 1.479(2)
C52 C53 1.537(2)
C53 O53 1.230(2)
C53 N54 1.340(2)
N55 C56 1.360(2)
C56 O56 1.224(2)
C57 H57A 0.9800
C57 H57B 0.9800
C57 H57C 0.9800
C58 H58A 0.9800
C58 H58B 0.9800
C58 H58C 0.9800
C59 H59A 0.9800
C59 H59B 0.9800
C59 H59C 0.9800
C60 H60A 0.9800
C60 H60B 0.9800
C60 H60C 0.9800
O1W H1WA 0.982(17)
O1W H1WB 0.982(17)
O1S C1S 1.423(4)
O1S H1S 0.8999
C1S H1S1 0.9800
C1S H1S2 0.9800
C1S H1S3 0.9800

loop_
_geom_hbond_atom_site_label_D
_geom_hbond_atom_site_label_H
_geom_hbond_atom_site_label_A
_geom_hbond_distance_DH
_geom_hbond_distance_HA
_geom_hbond_distance_DA
_geom_hbond_angle_DHA
_geom_hbond_site_symmetry_A
N25 H25 O56 0.92(2) 1.94(2) 2.813(2) 157.2(19) .
N39 H39 O23 0.81(3) 2.07(3) 2.872(2) 173(2) 2_656
O1W H1WA O53 0.982(17) 1.99(2) 2.896(2) 153(3) .
O1W H1WB O1S 0.982(17) 1.97(2) 2.878(3) 152(3) .
O1S H1S O45 0.90 2.02 2.922(2) 179.9 1_454

loop_
_geom_torsion_atom_site_label_1
_geom_torsion_atom_site_label_2
_geom_torsion_atom_site_label_3
_geom_torsion_atom_site_label_4
_geom_torsion
N24 C1 C2 C3 -30.7(3)
N24 C1 C2' C3 30.2(4)
C1 C2 C3 C4 31.7(3)
C1 C2' C3 C4 -31.5(4)
C2 C3 C4 N24 -19.0(2)
C2' C3 C4 N24 18.9(3)
C2 C3 C4 C26 95.4(2)
C2' C3 C4 C26 133.3(3)
C2 C3 C4 C5 -139.7(2)
C2' C3 C4 C5 -101.8(3)
N24 C4 C5 C6 43.84(19)
C3 C4 C5 C6 160.89(15)
C26 C4 C5 C6 -68.68(17)
C4 C5 C6 C22 14.47(18)
C4 C5 C6 C7 -111.21(16)
C5 C6 C7 C8 160.58(14)
C22 C6 C7 C8 37.82(18)
C5 C6 C7 C28 -79.22(17)
C22 C6 C7 C28 158.01(14)
C5 C6 C7 C27 40.08(19)
C22 C6 C7 C27 -82.69(17)
C28 C7 C8 N9 74.7(2)
C27 C7 C8 N9 -43.0(2)
C6 C7 C8 N9 -167.68(15)
C28 C7 C8 C20 -105.10(18)
C27 C7 C8 C20 137.16(16)
C6 C7 C8 C20 12.5(2)
C20 C8 N9 O61 170.71(14)
C7 C8 N9 O61 -9.1(3)
C20 C8 N9 C10 -8.10(18)
C7 C8 N9 C10 172.05(14)
O61 N9 C10 C19 -179.29(14)
C8 N9 C10 C19 -0.40(18)
O61 N9 C10 C11 0.4(2)
C8 N9 C10 C11 179.28(16)
C19 C10 C11 C16 0.6(2)
N9 C10 C11 C16 -179.05(15)
C19 C10 C11 C12 -174.65(16)
N9 C10 C11 C12 5.7(3)
C10 C11 C12 C13 -171.15(17)
C16 C11 C12 C13 13.8(2)
C11 C12 C13 C14 5.7(3)
C12 C13 C14 O15 -32.1(2)
C12 C13 C14 C29 -147.93(18)
C12 C13 C14 C30 87.0(2)
C13 C14 O15 C16 41.6(2)
C29 C14 O15 C16 162.28(16)
C30 C14 O15 C16 -78.30(19)
C14 O15 C16 C17 160.28(16)
C14 O15 C16 C11 -25.3(2)
C10 C11 C16 O15 -179.47(15)
C12 C11 C16 O15 -3.8(2)
C10 C11 C16 C17 -5.3(2)
C12 C11 C16 C17 170.35(16)
O15 C16 C17 C18 179.47(15)
C11 C16 C17 C18 5.1(3)
C16 C17 C18 C19 0.0(2)
C17 C18 C19 C10 -4.6(2)
C17 C18 C19 C20 169.51(17)
C11 C10 C19 C18 4.3(2)
N9 C10 C19 C18 -175.97(14)
C11 C10 C19 C20 -171.16(15)
N9 C10 C19 C20 8.53(18)
N9 C8 C20 C19 12.49(17)
C7 C8 C20 C19 -167.66(15)
N9 C8 C20 C21 139.94(14)
C7 C8 C20 C21 -40.2(2)
N9 C8 C20 C51 -104.15(15)
C7 C8 C20 C51 75.69(19)
C18 C19 C20 C8 173.07(17)
C10 C19 C20 C8 -12.39(17)
C18 C19 C20 C21 47.5(3)
C10 C19 C20 C21 -137.96(15)
C18 C19 C20 C51 -72.7(2)
C10 C19 C20 C51 101.80(15)
C8 C20 C21 N55 135.68(14)
C19 C20 C21 N55 -105.45(15)
C51 C20 C21 N55 18.06(15)
C8 C20 C21 C22 13.00(19)
C19 C20 C21 C22 131.87(15)
C51 C20 C21 C22 -104.62(14)
N55 C21 C22 N25 38.96(18)
C20 C21 C22 N25 156.52(13)
N55 C21 C22 C23 156.26(13)
C20 C21 C22 C23 -86.18(16)
N55 C21 C22 C6 -83.29(16)
C20 C21 C22 C6 34.27(18)
C5 C6 C22 N25 46.26(17)
C7 C6 C22 N25 172.05(13)
C5 C6 C22 C23 -67.41(16)
C7 C6 C22 C23 58.38(17)
C5 C6 C22 C21 170.10(13)
C7 C6 C22 C21 -64.11(18)
N25 C22 C23 O23 122.99(16)
C21 C22 C23 O23 2.7(2)
C6 C22 C23 O23 -121.95(17)
N25 C22 C23 N24 -57.60(17)
C21 C22 C23 N24 -177.94(13)
C6 C22 C23 N24 57.46(16)
O23 C23 N24 C1 -0.7(3)
C22 C23 N24 C1 179.90(17)
O23 C23 N24 C4 -175.11(16)
C22 C23 N24 C4 5.5(2)
C2' C1 N24 C23 167.1(3)
C2 C1 N24 C23 -155.6(2)
C2' C1 N24 C4 -18.2(3)
C2 C1 N24 C4 19.0(2)
C3 C4 N24 C23 174.82(15)
C26 C4 N24 C23 52.5(2)
C5 C4 N24 C23 -59.9(2)
C3 C4 N24 C1 -0.4(2)
C26 C4 N24 C1 -122.70(16)
C5 C4 N24 C1 124.91(17)
C23 C22 N25 C26 52.24(19)
C21 C22 N25 C26 172.32(14)
C6 C22 N25 C26 -62.04(19)
C22 N25 C26 O26 -175.39(17)
C22 N25 C26 C4 6.2(2)
N24 C4 C26 O26 124.17(19)
C3 C4 C26 O26 10.8(3)
C5 C4 C26 O26 -119.91(19)
N24 C4 C26 N25 -57.39(18)
C3 C4 C26 N25 -170.72(16)
C5 C4 C26 N25 58.53(17)
N54 C31 C32 C33 33.6(2)
C31 C32 C33 C34 -36.2(2)
C32 C33 C34 N54 24.09(19)
C32 C33 C34 C56 141.38(17)
C32 C33 C34 C35 -92.93(19)
N54 C34 C35 C36 59.06(18)
C33 C34 C35 C36 174.24(16)
C56 C34 C35 C36 -55.84(18)
C34 C35 C36 C37 -135.14(15)
C34 C35 C36 C52 -5.39(19)
C35 C36 C37 C38 175.96(14)
C52 C36 C37 C38 48.68(18)
C35 C36 C37 C57 -64.35(18)
C52 C36 C37 C57 168.36(14)
C35 C36 C37 C58 57.27(19)
C52 C36 C37 C58 -70.02(19)
C57 C37 C38 C50 -146.74(17)
C58 C37 C38 C50 93.1(2)
C36 C37 C38 C50 -29.6(2)
C57 C37 C38 N39 41.7(2)
C58 C37 C38 N39 -78.47(19)
C36 C37 C38 N39 158.82(15)
C50 C38 N39 C40 0.4(2)
C37 C38 N39 C40 173.26(16)
C38 N39 C40 C41 -179.00(17)
C38 N39 C40 C49 -1.73(19)
N39 C40 C41 C46 173.01(17)
C49 C40 C41 C46 -3.9(3)
N39 C40 C41 C42 -8.5(3)
C49 C40 C41 C42 174.63(18)
C46 C41 C42 C43 -16.3(3)
C40 C41 C42 C43 165.24(19)
C41 C42 C43 C44 -5.2(3)
C42 C43 C44 O45 36.8(3)
C42 C43 C44 C59 153.3(2)
C42 C43 C44 C60 -82.0(2)
C43 C44 O45 C46 -49.5(2)
C59 C44 O45 C46 -170.58(14)
C60 C44 O45 C46 69.67(18)
C44 O45 C46 C41 31.7(2)
C44 O45 C46 C47 -150.49(16)
C40 C41 C46 O45 -178.89(15)
C42 C41 C46 O45 2.5(3)
C40 C41 C46 C47 3.4(3)
C42 C41 C46 C47 -175.22(17)
O45 C46 C47 C48 -178.53(16)
C41 C46 C47 C48 -0.8(3)
C46 C47 C48 C49 -1.6(3)
C47 C48 C49 C40 1.1(2)
C47 C48 C49 C50 -176.23(18)
N39 C40 C49 C48 -175.75(15)
C41 C40 C49 C48 1.7(3)
N39 C40 C49 C50 2.35(18)
C41 C40 C49 C50 179.79(16)
N39 C38 C50 C49 1.12(19)
C37 C38 C50 C49 -171.26(16)
N39 C38 C50 C51 -176.54(15)
C37 C38 C50 C51 11.1(3)
C48 C49 C50 C38 175.47(19)
C40 C49 C50 C38 -2.11(18)
C48 C49 C50 C51 -7.1(3)
C40 C49 C50 C51 175.30(16)
C38 C50 C51 C52 -10.2(2)
C49 C50 C51 C52 172.73(16)
C38 C50 C51 C20 109.83(18)
C49 C50 C51 C20 -67.2(2)
C8 C20 C51 C50 89.31(16)
C19 C20 C51 C50 -20.96(18)
C21 C20 C51 C50 -148.48(13)
C8 C20 C51 C52 -146.89(13)
C19 C20 C51 C52 102.83(14)
C21 C20 C51 C52 -24.68(15)
C50 C51 C52 N55 147.22(13)
C20 C51 C52 N55 21.30(15)
C50 C51 C52 C53 -98.77(16)
C20 C51 C52 C53 135.31(14)
C50 C51 C52 C36 31.27(19)
C20 C51 C52 C36 -94.65(15)
C35 C36 C52 N55 59.96(17)
C37 C36 C52 N55 -169.64(13)
C35 C36 C52 C51 175.19(14)
C37 C36 C52 C51 -54.41(19)
C35 C36 C52 C53 -52.80(18)
C37 C36 C52 C53 77.60(17)
N55 C52 C53 O53 122.03(18)
C51 C52 C53 O53 7.9(2)
C36 C52 C53 O53 -124.30(18)
N55 C52 C53 N54 -56.62(17)
C51 C52 C53 N54 -170.74(14)
C36 C52 C53 N54 57.05(18)
O53 C53 N54 C31 1.0(3)
C52 C53 N54 C31 179.64(17)
O53 C53 N54 C34 -177.70(17)
C52 C53 N54 C34 0.9(2)
C32 C31 N54 C53 162.17(18)
C32 C31 N54 C34 -19.1(2)
C33 C34 N54 C53 175.99(16)
C56 C34 N54 C53 53.5(2)
C35 C34 N54 C53 -60.7(2)
C33 C34 N54 C31 -2.9(2)
C56 C34 N54 C31 -125.38(16)
C35 C34 N54 C31 120.37(16)
C22 C21 N55 C56 -79.25(19)
C20 C21 N55 C56 158.85(15)
C22 C21 N55 C52 116.68(15)
C20 C21 N55 C52 -5.22(17)
C51 C52 N55 C56 -176.43(13)
C53 C52 N55 C56 62.59(17)
C36 C52 N55 C56 -54.33(17)
C51 C52 N55 C21 -10.72(18)
C53 C52 N55 C21 -131.70(14)
C36 C52 N55 C21 111.39(14)
C21 N55 C56 O56 7.7(3)
C52 N55 C56 O56 171.60(16)
C21 N55 C56 C34 -172.28(14)
C52 N55 C56 C34 -8.39(19)
N54 C34 C56 O56 132.17(18)
C33 C34 C56 O56 17.1(3)
C35 C34 C56 O56 -113.36(18)
N54 C34 C56 N55 -47.84(18)
C33 C34 C56 N55 -162.91(15)
C35 C34 C56 N55 66.63(17)
